data_7041908
loop_
_publ_author_name
'Dulani Dhanapala, B.'
'Mannino, Natalie A.'
'Mendoza, Laura M.'
'Tauni Dissanayake, K.'
'Martin, Philip D.'
'Suescun, Leopoldo'
'Rabuffetti, Federico A.'

_publ_section_title
;
 Synthesis of bimetallic trifluoroacetates through a crystallochemical
 investigation of their monometallic counterparts: the case of (A,
 A')(CF3COO)2&#x00B7;nH2O (A, A' = Mg, Ca, Sr, Ba, Mn).
;
_journal_issue 5
_journal_name_full 'Dalton transactions (Cambridge, England : 2003)'
_journal_page_first 1420
_journal_page_last 1430
_journal_paper_doi 10.1039/c6dt04152c
_journal_volume 46
_journal_year 2017
_chemical_formula_moiety 'Ca 2+ 1.72, Mn2+ 1.28, C2O2F3 6, H2O 4'
_chemical_formula_sum 'C12 H8 Ca1.72 F18 Mn1.28 O16'
_chemical_formula_weight 889.46
_chemical_properties_physical ', Deliquescent'
_space_group_crystal_system monoclinic
_space_group_IT_number 14
_space_group_name_Hall '-P 2yn'
_space_group_name_H-M_alt 'P 1 21/n 1'
_symmetry_space_group_name_Hall '-P 2yn'
_symmetry_space_group_name_H-M 'P 1 21/n 1'
_atom_sites_solution_hydrogens difmap
_audit_creation_method SHELXL-2014/7
_audit_update_record
;
2016-10-20 deposited with the CCDC.
2017-01-17 downloaded from the CCDC.
;
_cell_angle_alpha 90
_cell_angle_beta 92.621(3)
_cell_angle_gamma 90
_cell_formula_units_Z 2
_cell_length_a 9.0523(5)
_cell_length_b 9.1619(5)
_cell_length_c 16.3326(10)
_cell_measurement_reflns_used 9973
_cell_measurement_temperature 100(2)
_cell_measurement_theta_max 32.135
_cell_measurement_theta_min 2.549
_cell_volume 1353.15(13)
_computing_structure_refinement 'SHELXL-2014/7 (Sheldrick, 2014)'
_diffrn_ambient_temperature 100(2)
_diffrn_detector_area_resol_mean 8.3333
_diffrn_measured_fraction_theta_full 1.000
_diffrn_measured_fraction_theta_max 0.973
_diffrn_measurement_device_type 'Bruker X8 Apex'
_diffrn_measurement_method '\w and \j scans'
_diffrn_radiation_type MoK\a
_diffrn_radiation_wavelength 0.71073
_diffrn_reflns_av_unetI/netI 0.0289
_diffrn_reflns_Laue_measured_fraction_full 1.000
_diffrn_reflns_Laue_measured_fraction_max 0.973
_diffrn_reflns_limit_h_max 14
_diffrn_reflns_limit_h_min -14
_diffrn_reflns_limit_k_max 14
_diffrn_reflns_limit_k_min 0
_diffrn_reflns_limit_l_max 25
_diffrn_reflns_limit_l_min 0
_diffrn_reflns_number 8732
_diffrn_reflns_point_group_measured_fraction_full 1.000
_diffrn_reflns_point_group_measured_fraction_max 0.973
_diffrn_reflns_theta_full 25.242
_diffrn_reflns_theta_max 34.839
_diffrn_reflns_theta_min 2.497
_diffrn_source 'sealed X-ray tube'
_exptl_absorpt_coefficient_mu 1.134
_exptl_absorpt_correction_T_max 0.801
_exptl_absorpt_correction_T_min 0.661
_exptl_absorpt_correction_type multi-scan
_exptl_absorpt_process_details 'TWINABS - Bruker AXS scaling for twinned crystals - Version 2012/1'
_exptl_crystal_colour colourless
_exptl_crystal_density_diffrn 2.183
_exptl_crystal_description block
_exptl_crystal_F_000 873
_exptl_crystal_recrystallization_method 'crystallized from synthesis flask'
_exptl_crystal_size_max 0.442
_exptl_crystal_size_mid 0.361
_exptl_crystal_size_min 0.205
_refine_diff_density_max 0.822
_refine_diff_density_min -0.821
_refine_diff_density_rms 0.131
_refine_ls_extinction_method none
_refine_ls_goodness_of_fit_ref 1.066
_refine_ls_hydrogen_treatment refxyz
_refine_ls_matrix_type full
_refine_ls_number_parameters 397
_refine_ls_number_reflns 8732
_refine_ls_number_restraints 288
_refine_ls_restrained_S_all 1.115
_refine_ls_R_factor_all 0.0672
_refine_ls_R_factor_gt 0.0404
_refine_ls_shift/su_max 0.001
_refine_ls_shift/su_mean 0.000
_refine_ls_structure_factor_coef Fsqd
_refine_ls_weighting_details 'w=1/[\s^2^(Fo^2^)+(0.0553P)^2^+0.3102P] where P=(Fo^2^+2Fc^2^)/3'
_refine_ls_weighting_scheme calc
_refine_ls_wR_factor_gt 0.1008
_refine_ls_wR_factor_ref 0.1128
_reflns_Friedel_coverage 0.000
_reflns_number_gt 6192
_reflns_number_total 8732
_reflns_threshold_expression 'I > 2\s(I)'
_cod_data_source_file c6dt04152c2.cif
_cod_data_source_block MnCaTFA2-100k-final-5
_cod_database_code 7041908
_shelx_space_group_comment
;
The symmetry employed for this shelxl refinement is uniquely defined
by the following loop, which should always be used as a source of
symmetry information in preference to the above space-group names.
They are only intended as comments.
;
_shelx_estimated_absorpt_t_min 0.634
_shelx_estimated_absorpt_t_max 0.801

loop_
_space_group_symop_operation_xyz
'x, y, z'
'-x+1/2, y+1/2, -z+1/2'
'-x, -y, -z'
'x-1/2, -y-1/2, z-1/2'

loop_
_atom_site_label
_atom_site_type_symbol
_atom_site_fract_x
_atom_site_fract_y
_atom_site_fract_z
_atom_site_U_iso_or_equiv
_atom_site_adp_type
_atom_site_occupancy
_atom_site_site_symmetry_order
_atom_site_calc_flag
_atom_site_refinement_flags_posn
_atom_site_refinement_flags_adp
_atom_site_refinement_flags_occupancy
_atom_site_disorder_assembly
_atom_site_disorder_group
Mn1 Mn 0.70709(3) 0.43612(3) 0.29193(2) 0.01504(7) Uani 0.625(7) 1 d . . P . .
Ca1 Ca 0.70709(3) 0.43612(3) 0.29193(2) 0.01504(7) Uani 0.375(7) 1 d . . P . .
Ca2 Ca 0.51953(18) 0.4997(3) 0.50606(16) 0.0169(3) Uani 0.481(4) 1 d . . P . .
Mn2 Mn 0.51953(18) 0.4997(3) 0.50606(16) 0.0169(3) Uani 0.019(4) 1 d . . P . .
O1W O 0.58812(15) 0.53994(14) 0.18801(9) 0.0313(3) Uani 1 1 d D . . . .
H1WA H 0.608(3) 0.615(2) 0.1645(17) 0.047 Uiso 1 1 d D U . . .
H1WB H 0.532(3) 0.500(3) 0.1553(15) 0.047 Uiso 1 1 d D U . . .
O2W O 0.92648(19) 0.53700(16) 0.29604(14) 0.0491(5) Uani 1 1 d D . . . .
H2WA H 1.004(3) 0.507(4) 0.317(2) 0.074 Uiso 1 1 d D U . . .
H2WB H 0.947(4) 0.616(3) 0.276(2) 0.074 Uiso 1 1 d D U . . .
O1A O 0.4034(5) 0.3595(4) 0.4019(3) 0.0361(9) Uani 0.697(11) 1 d D U P A 1
O2A O 0.5057(10) 0.2946(10) 0.2866(7) 0.0186(14) Uani 0.697(11) 1 d D U P A 1
C1A C 0.3958(7) 0.3041(9) 0.3302(5) 0.0282(14) Uani 0.697(11) 1 d D U P A 1
C2A C 0.2618(6) 0.2103(7) 0.3010(4) 0.0278(10) Uani 0.697(11) 1 d D U P A 1
F1A F 0.2397(4) 0.1040(4) 0.3553(3) 0.0459(9) Uani 0.697(11) 1 d D U P A 1
F2A F 0.1398(4) 0.2909(4) 0.2942(4) 0.0579(12) Uani 0.697(11) 1 d D U P A 1
F3A F 0.2740(3) 0.1460(6) 0.2298(2) 0.0647(12) Uani 0.697(11) 1 d D U P A 1
O1AA O 0.3608(7) 0.3877(6) 0.3781(4) 0.0190(11) Uani 0.303(11) 1 d D U P A 2
O2AA O 0.511(2) 0.293(3) 0.2821(17) 0.023(4) Uani 0.303(11) 1 d D U P A 2
C1AA C 0.4102(15) 0.298(2) 0.3293(10) 0.021(3) Uani 0.303(11) 1 d D U P A 2
C2AA C 0.2585(17) 0.2365(17) 0.3022(11) 0.037(3) Uani 0.303(11) 1 d D U P A 2
F1AA F 0.2385(11) 0.2349(19) 0.2242(5) 0.080(4) Uani 0.303(11) 1 d D U P A 2
F2AA F 0.2523(9) 0.0949(7) 0.3193(8) 0.051(2) Uani 0.303(11) 1 d D U P A 2
F3AA F 0.1474(8) 0.2983(10) 0.3340(7) 0.0469(19) Uani 0.303(11) 1 d D U P A 2
O1B O 0.7389(9) 0.3809(5) 0.5071(3) 0.0281(9) Uani 0.594(18) 1 d D U P A 3
O2B O 0.8144(10) 0.2906(14) 0.3876(5) 0.0265(18) Uani 0.594(18) 1 d D U P A 3
C1B C 0.8230(9) 0.3151(10) 0.4640(5) 0.0196(12) Uani 0.594(18) 1 d D U P A 3
C2B C 0.9542(10) 0.2435(10) 0.5122(5) 0.0329(15) Uani 0.594(18) 1 d D U P A 3
F1B F 0.9176(8) 0.1997(7) 0.5860(3) 0.0508(11) Uani 0.594(18) 1 d D U P A 3
F2B F 0.9999(10) 0.1252(8) 0.4750(5) 0.062(2) Uani 0.594(18) 1 d D U P A 3
F3B F 1.0583(6) 0.3403(5) 0.5201(4) 0.0540(13) Uani 0.594(18) 1 d D U P A 3
O1BA O 0.6883(11) 0.3606(8) 0.4991(5) 0.0278(13) Uani 0.406(18) 1 d D U P A 4
O2BA O 0.8146(11) 0.3011(19) 0.3884(7) 0.0160(17) Uani 0.406(18) 1 d D U P A 4
C1BA C 0.7920(12) 0.3012(14) 0.4638(7) 0.0184(17) Uani 0.406(18) 1 d D U P A 4
C2BA C 0.9221(15) 0.2453(17) 0.5162(9) 0.039(3) Uani 0.406(18) 1 d D U P A 4
F1BA F 1.0266(12) 0.1708(14) 0.4736(7) 0.055(2) Uani 0.406(18) 1 d D U P A 4
F2BA F 1.0085(16) 0.3499(8) 0.5534(10) 0.085(3) Uani 0.406(18) 1 d D U P A 4
F3BA F 0.8802(15) 0.1593(13) 0.5754(6) 0.059(2) Uani 0.406(18) 1 d D U P A 4
O1C O 0.79163(14) 0.26556(12) 0.20497(7) 0.0208(2) Uani 1 1 d . . . . .
O2C O 0.88281(13) 0.10668(11) 0.11762(7) 0.0208(2) Uani 1 1 d . . . . .
C1C C 0.85612(17) 0.23351(14) 0.14249(9) 0.0154(3) Uani 1 1 d . . . . .
C2C C 0.90899(18) 0.35985(16) 0.08920(10) 0.0203(3) Uani 1 1 d . . . . .
F1C F 0.9434(3) 0.4807(2) 0.13259(14) 0.0397(8) Uani 0.520(3) 1 d . . P B 5
F2C F 1.0238(3) 0.3276(3) 0.04565(17) 0.0417(8) Uani 0.520(3) 1 d . . P B 5
F3C F 0.7988(3) 0.3983(3) 0.03716(16) 0.0380(7) Uani 0.520(3) 1 d . . P B 5
F4C F 0.8228(4) 0.4727(3) 0.0868(2) 0.0460(10) Uani 0.480(3) 1 d . . P B 6
F5C F 1.0422(3) 0.3953(3) 0.11781(19) 0.0448(9) Uani 0.480(3) 1 d . . P B 6
F6C F 0.9239(4) 0.3147(3) 0.01141(15) 0.0413(8) Uani 0.480(3) 1 d . . P B 6

loop_
_atom_site_aniso_label
_atom_site_aniso_U_11
_atom_site_aniso_U_22
_atom_site_aniso_U_33
_atom_site_aniso_U_23
_atom_site_aniso_U_13
_atom_site_aniso_U_12
Mn1 0.01924(12) 0.01378(11) 0.01247(12) -0.00074(8) 0.00491(8) 0.00282(8)
Ca1 0.01924(12) 0.01378(11) 0.01247(12) -0.00074(8) 0.00491(8) 0.00282(8)
Ca2 0.0218(9) 0.01499(19) 0.0147(7) -0.0031(4) 0.0103(6) 0.0007(7)
Mn2 0.0218(9) 0.01499(19) 0.0147(7) -0.0031(4) 0.0103(6) 0.0007(7)
O1W 0.0330(7) 0.0207(6) 0.0390(8) 0.0094(5) -0.0095(6) -0.0095(5)
O2W 0.0433(9) 0.0221(6) 0.0839(13) 0.0235(8) 0.0232(9) 0.0076(6)
O1A 0.0430(18) 0.0316(14) 0.0354(17) -0.0120(12) 0.0201(14) -0.0141(13)
O2A 0.017(2) 0.013(2) 0.026(3) -0.0025(17) 0.0090(18) -0.0032(15)
C1A 0.026(2) 0.0156(17) 0.046(2) -0.0041(14) 0.0258(17) -0.0055(14)
C2A 0.0131(13) 0.020(2) 0.051(2) 0.0009(14) 0.0138(12) -0.0015(11)
F1A 0.0359(11) 0.0392(13) 0.062(2) 0.0230(13) -0.0081(12) -0.0216(10)
F2A 0.0346(12) 0.0300(11) 0.108(4) 0.0059(18) -0.0042(18) 0.0143(9)
F3A 0.0298(12) 0.088(3) 0.0773(19) -0.0471(19) 0.0096(11) -0.0203(14)
O1AA 0.025(2) 0.0183(19) 0.014(2) -0.0008(15) 0.0020(17) 0.0017(16)
O2AA 0.017(5) 0.027(7) 0.026(6) 0.005(4) 0.011(4) 0.004(4)
C1AA 0.021(3) 0.018(3) 0.025(3) -0.003(2) 0.005(2) -0.0017(19)
C2AA 0.034(4) 0.021(5) 0.058(5) -0.003(3) 0.013(3) 0.001(3)
F1AA 0.053(5) 0.126(9) 0.061(4) -0.011(4) 0.001(3) -0.042(5)
F2AA 0.037(3) 0.0182(19) 0.096(5) 0.002(3) -0.014(3) 0.0015(16)
F3AA 0.015(2) 0.052(3) 0.074(5) -0.005(4) 0.006(3) 0.0052(19)
O1B 0.037(2) 0.0243(14) 0.0232(13) 0.0014(10) 0.0057(15) 0.0051(15)
O2B 0.046(4) 0.018(3) 0.016(2) -0.0006(17) 0.007(2) -0.004(2)
C1B 0.030(3) 0.0104(18) 0.0191(16) 0.0031(11) 0.0059(17) -0.006(2)
C2B 0.050(3) 0.030(2) 0.018(2) 0.0040(15) -0.008(2) 0.007(2)
F1B 0.081(3) 0.045(2) 0.0247(14) 0.0154(14) -0.0102(14) -0.0063(18)
F2B 0.087(4) 0.050(3) 0.046(3) -0.019(2) -0.031(2) 0.041(2)
F3B 0.053(2) 0.0608(19) 0.047(2) 0.0066(16) -0.0065(15) -0.0104(15)
O1BA 0.030(3) 0.026(2) 0.028(2) 0.0018(16) 0.011(2) 0.007(2)
O2BA 0.017(3) 0.011(2) 0.020(3) 0.000(2) -0.001(2) 0.005(2)
C1BA 0.026(4) 0.009(3) 0.020(2) 0.0025(16) 0.006(2) -0.006(3)
C2BA 0.049(5) 0.038(4) 0.029(4) -0.004(3) -0.001(3) 0.002(3)
F1BA 0.051(3) 0.076(6) 0.038(3) 0.017(4) 0.003(2) 0.026(4)
F2BA 0.090(6) 0.074(3) 0.086(7) -0.006(4) -0.033(5) -0.014(4)
F3BA 0.086(5) 0.054(4) 0.037(3) 0.026(3) 0.007(3) 0.022(3)
O1C 0.0295(6) 0.0158(5) 0.0179(6) -0.0002(4) 0.0114(4) -0.0006(4)
O2C 0.0267(5) 0.0124(4) 0.0236(5) -0.0038(4) 0.0044(4) 0.0032(4)
C1C 0.0195(7) 0.0118(5) 0.0153(7) 0.0006(4) 0.0044(5) 0.0011(5)
C2C 0.0255(7) 0.0176(6) 0.0185(7) 0.0014(5) 0.0096(5) -0.0013(5)
F1C 0.071(2) 0.0206(10) 0.0277(11) 0.0002(8) 0.0085(11) -0.0246(11)
F2C 0.0414(15) 0.0489(14) 0.0374(15) 0.0101(12) 0.0300(12) 0.0059(12)
F3C 0.0391(13) 0.0395(14) 0.0347(13) 0.0203(11) -0.0076(10) -0.0028(10)
F4C 0.0629(19) 0.0234(12) 0.055(2) 0.0227(13) 0.0341(16) 0.0175(12)
F5C 0.0391(15) 0.0440(16) 0.0517(18) 0.0073(13) 0.0075(12) -0.0268(13)
F6C 0.068(2) 0.0374(14) 0.0205(12) 0.0023(10) 0.0250(13) -0.0019(14)

loop_
_atom_type_symbol
_atom_type_description
_atom_type_scat_dispersion_real
_atom_type_scat_dispersion_imag
_atom_type_scat_source
C C 0.0033 0.0016 'International Tables Vol C Tables 4.2.6.8 and 6.1.1.4'
H H 0.0000 0.0000 'International Tables Vol C Tables 4.2.6.8 and 6.1.1.4'
O O 0.0106 0.0060 'International Tables Vol C Tables 4.2.6.8 and 6.1.1.4'
F F 0.0171 0.0103 'International Tables Vol C Tables 4.2.6.8 and 6.1.1.4'
Ca Ca 0.2262 0.3064 'International Tables Vol C Tables 4.2.6.8 and 6.1.1.4'
Mn Mn 0.3368 0.7283 'International Tables Vol C Tables 4.2.6.8 and 6.1.1.4'

loop_
_citation_id
_citation_doi
_citation_year
1 10.1039/C6DT04152C 2017

loop_
_geom_angle_atom_site_label_1
_geom_angle_atom_site_label_2
_geom_angle_atom_site_label_3
_geom_angle
_geom_angle_site_symmetry_1
_geom_angle_site_symmetry_3
O1W Mn1 O2W 104.73(6) . .
O1W Mn1 O2BA 171.5(4) . .
O2W Mn1 O2BA 81.0(4) . .
O1W Mn1 O2AA 80.6(8) . .
O2W Mn1 O2AA 168.1(6) . .
O1W Mn1 O2A 81.4(3) . .
O2W Mn1 O2A 169.5(3) . .
O1W Mn1 O2B 169.3(3) . .
O2W Mn1 O2B 82.3(3) . .
O1W Mn1 O1C 88.96(5) . .
O2W Mn1 O1C 88.77(6) . .
O2BA Mn1 O1C 84.8(3) . .
O2AA Mn1 O1C 80.6(5) . .
O2A Mn1 O1C 82.8(2) . .
O2B Mn1 O1C 83.0(3) . .
O1W Mn1 O2C 91.52(5) . 2_655
O2W Mn1 O2C 92.30(6) . 2_655
O2BA Mn1 O2C 94.6(3) . 2_655
O2AA Mn1 O2C 98.2(5) . 2_655
O2A Mn1 O2C 96.1(2) . 2_655
O2B Mn1 O2C 96.3(2) . 2_655
O1C Mn1 O2C 178.67(4) . 2_655
Mn2 Ca2 O1BA 130.2(9) 3_666 .
Ca2 Ca2 O1BA 130.2(9) 3_666 .
Mn2 Ca2 O1A 127.9(9) 3_666 3_666
Ca2 Ca2 O1A 127.9(9) 3_666 3_666
Mn2 Ca2 O1B 140.4(9) 3_666 .
Ca2 Ca2 O1B 140.4(9) 3_666 .
Mn2 Ca2 O1BA 42.1(8) 3_666 3_666
Ca2 Ca2 O1BA 42.1(8) 3_666 3_666
O1BA Ca2 O1BA 172.33(13) . 3_666
Mn2 Ca2 O1A 44.4(8) 3_666 .
Ca2 Ca2 O1A 44.4(8) 3_666 .
O1A Ca2 O1A 172.31(11) 3_666 .
Mn2 Ca2 O1AA 139.1(9) 3_666 3_666
Ca2 Ca2 O1AA 139.1(9) 3_666 3_666
Mn2 Ca2 O2C 86.0(8) 3_666 2_655
Ca2 Ca2 O2C 86.0(8) 3_666 2_655
O1BA Ca2 O2C 84.4(2) . 2_655
O1A Ca2 O2C 103.12(15) 3_666 2_655
O1B Ca2 O2C 81.30(15) . 2_655
O1BA Ca2 O2C 94.23(19) 3_666 2_655
O1A Ca2 O2C 77.70(12) . 2_655
O1AA Ca2 O2C 108.36(17) 3_666 2_655
Mn2 Ca2 O2C 84.7(8) 3_666 4_566
Ca2 Ca2 O2C 84.7(8) 3_666 4_566
O1BA Ca2 O2C 101.7(2) . 4_566
O1A Ca2 O2C 82.71(13) 3_666 4_566
O1B Ca2 O2C 106.01(17) . 4_566
O1BA Ca2 O2C 78.82(19) 3_666 4_566
O1A Ca2 O2C 95.56(12) . 4_566
O1AA Ca2 O2C 78.93(17) 3_666 4_566
O2C Ca2 O2C 170.69(5) 2_655 4_566
Mn2 Ca2 O1B 34.0(8) 3_666 3_666
Ca2 Ca2 O1B 34.0(8) 3_666 3_666
O1B Ca2 O1B 174.37(12) . 3_666
O2C Ca2 O1B 97.00(14) 2_655 3_666
O2C Ca2 O1B 75.16(13) 4_566 3_666
Mn2 Ca2 O1AA 35.4(8) 3_666 .
Ca2 Ca2 O1AA 35.4(8) 3_666 .
O1AA Ca2 O1AA 174.43(11) 3_666 .
O2C Ca2 O1AA 73.22(15) 2_655 .
O2C Ca2 O1AA 98.97(15) 4_566 .
Mn1 O1W H1WA 128(2) . .
Mn1 O1W H1WB 126(2) . .
H1WA O1W H1WB 103(3) . .
Mn1 O2W H2WA 130(3) . .
Mn1 O2W H2WB 126(2) . .
H2WA O2W H2WB 105(3) . .
C1A O1A Mn2 156.1(4) . 3_666
C1A O1A Ca2 156.1(4) . 3_666
C1A O1A Ca2 152.7(3) . .
C1A O2A Mn1 127.2(6) . .
O2A C1A O1A 122.6(7) . .
O2A C1A C2A 114.8(6) . .
O1A C1A C2A 120.9(5) . .
F3A C2A F2A 106.2(5) . .
F3A C2A F1A 106.4(5) . .
F2A C2A F1A 108.1(4) . .
F3A C2A C1A 115.2(4) . .
F2A C2A C1A 110.8(5) . .
F1A C2A C1A 109.9(6) . .
C1AA O1AA Mn2 129.4(8) . 3_666
C1AA O1AA Ca2 129.4(8) . 3_666
C1AA O1AA Ca2 123.9(8) . .
C1AA O2AA Mn1 123.7(17) . .
O2AA C1AA O1AA 136.7(18) . .
O2AA C1AA C2AA 119.5(16) . .
O1AA C1AA C2AA 94.9(11) . .
F1AA C2AA F3AA 109.3(13) . .
F1AA C2AA F2AA 101.1(11) . .
F3AA C2AA F2AA 107.7(13) . .
F1AA C2AA C1AA 112.1(13) . .
F3AA C2AA C1AA 115.5(12) . .
F2AA C2AA C1AA 110.1(14) . .
C1B O1B Ca2 143.5(5) . .
C1B O1B Ca2 138.4(5) . 3_666
C1B O2B Mn1 125.9(8) . .
O1B C1B O2B 130.2(8) . .
O1B C1B C2B 113.7(7) . .
O2B C1B C2B 116.0(7) . .
F3B C2B F2B 111.5(8) . .
F3B C2B F1B 109.1(7) . .
F2B C2B F1B 105.5(7) . .
F3B C2B C1B 107.5(6) . .
F2B C2B C1B 111.4(7) . .
F1B C2B C1B 112.0(7) . .
C1BA O1BA Ca2 153.9(7) . .
C1BA O1BA Mn2 150.1(7) . 3_666
C1BA O1BA Ca2 150.1(7) . 3_666
C1BA O2BA Mn1 128.0(9) . .
O1BA C1BA O2BA 127.7(10) . .
O1BA C1BA C2BA 118.0(10) . .
O2BA C1BA C2BA 113.3(9) . .
O2BA C1BA Ca2 112.2(8) . .
C2BA C1BA Ca2 131.7(8) . .
F3BA C2BA F2BA 105.8(11) . .
F3BA C2BA F1BA 107.6(11) . .
F2BA C2BA F1BA 100.4(10) . .
F3BA C2BA C1BA 112.0(11) . .
F2BA C2BA C1BA 115.5(11) . .
F1BA C2BA C1BA 114.6(11) . .
C1C O1C Mn1 150.20(10) . .
C1C O1C Ca1 76.96(8) . 2_645
Mn1 O1C Ca1 132.8 . 2_645
C1C O2C Ca1 109.75(9) . 2_645
C1C O2C Mn1 109.75(9) . 2_645
C1C O2C Mn2 135.93(12) . 2_645
Ca1 O2C Mn2 113.95(8) 2_645 2_645
Mn1 O2C Mn2 113.95(8) 2_645 2_645
C1C O2C Ca2 135.93(12) . 2_645
Ca1 O2C Ca2 113.95(8) 2_645 2_645
Mn1 O2C Ca2 113.95(8) 2_645 2_645
C1C O2C Mn2 135.92(12) . 4_665
Ca1 O2C Mn2 114.12(8) 2_645 4_665
Mn1 O2C Mn2 114.12(8) 2_645 4_665
C1C O2C Ca2 135.92(12) . 4_665
Ca1 O2C Ca2 114.12(8) 2_645 4_665
Mn1 O2C Ca2 114.12(8) 2_645 4_665
O1C C1C O2C 126.29(13) . .
O1C C1C C2C 117.40(12) . .
O2C C1C C2C 116.31(12) . .
O1C C1C Ca1 79.36(8) . 2_645
O2C C1C Ca1 46.94(7) . 2_645
C2C C1C Ca1 163.25(9) . 2_645
F4C C2C F5C 110.8(2) . .
F2C C2C F3C 107.5(2) . .
F2C C2C F1C 107.4(2) . .
F3C C2C F1C 105.6(2) . .
F4C C2C F6C 107.6(2) . .
F5C C2C F6C 106.3(2) . .
F4C C2C C1C 114.55(16) . .
F5C C2C C1C 106.82(17) . .
F2C C2C C1C 114.20(16) . .
F3C C2C C1C 108.52(16) . .
F1C C2C C1C 113.11(15) . .
F6C C2C C1C 110.45(16) . .
C2C F2C Ca2 109.26(17) . 4_665
C2C F6C Ca2 114.64(17) . 2_645
C2C F6C Ca2 111.23(17) . 4_665

loop_
_geom_bond_atom_site_label_1
_geom_bond_atom_site_label_2
_geom_bond_distance
_geom_bond_site_symmetry_2
Mn1 O1W 2.1860(13) .
Mn1 O2W 2.1888(18) .
Mn1 O2BA 2.196(11) .
Mn1 O2AA 2.20(2) .
Mn1 O2A 2.236(8) .
Mn1 O2B 2.241(9) .
Mn1 O1C 2.2681(11) .
Mn1 O2C 2.3231(12) 2_655
Ca2 Mn2 0.397(2) 3_666
Ca2 Ca2 0.397(2) 3_666
Ca2 O1BA 1.996(7) .
Ca2 O1A 2.078(4) 3_666
Ca2 O1B 2.264(7) .
Ca2 O1BA 2.273(8) 3_666
Ca2 O1A 2.343(4) .
Ca2 O1AA 2.372(7) 3_666
Ca2 O2C 2.447(3) 2_655
Ca2 O2C 2.451(3) 4_566
Ca2 O1B 2.583(7) 3_666
Ca2 O1AA 2.685(7) .
O1W H1WA 0.816(19) .
O1W H1WB 0.808(19) .
O2W H2WA 0.81(2) .
O2W H2WB 0.82(2) .
O1A C1A 1.275(7) .
O1A Mn2 2.078(4) 3_666
O1A Ca2 2.078(4) 3_666
O2A C1A 1.252(7) .
C1A C2A 1.544(6) .
C2A F3A 1.312(7) .
C2A F2A 1.329(6) .
C2A F1A 1.338(7) .
O1AA C1AA 1.244(14) .
O1AA Mn2 2.372(7) 3_666
O1AA Ca2 2.372(7) 3_666
O2AA C1AA 1.225(15) .
C1AA C2AA 1.530(14) .
C2AA F1AA 1.278(18) .
C2AA F3AA 1.284(16) .
C2AA F2AA 1.329(15) .
O1B C1B 1.220(8) .
O1B Ca2 2.583(7) 3_666
O2B C1B 1.267(9) .
C1B C2B 1.541(8) .
C2B F3B 1.297(10) .
C2B F2B 1.318(10) .
C2B F1B 1.327(9) .
O1BA C1BA 1.248(10) .
O1BA Mn2 2.273(8) 3_666
O1BA Ca2 2.273(8) 3_666
O2BA C1BA 1.258(12) .
C1BA C2BA 1.513(12) .
C2BA F3BA 1.316(15) .
C2BA F2BA 1.362(15) .
C2BA F1BA 1.380(14) .
O1C C1C 1.2340(18) .
O1C Ca1 3.0188(11) 2_645
O2C C1C 1.2580(16) .
O2C Ca1 2.3231(12) 2_645
O2C Mn1 2.3231(12) 2_645
O2C Mn2 2.447(3) 2_645
O2C Ca2 2.447(3) 2_645
O2C Mn2 2.451(3) 4_665
O2C Ca2 2.451(3) 4_665
C1C C2C 1.538(2) .
C1C Ca1 2.9924(13) 2_645
C2C F4C 1.295(3) .
C2C F5C 1.314(3) .
C2C F2C 1.319(3) .
C2C F3C 1.328(3) .
C2C F1C 1.344(3) .
C2C F6C 1.349(3) .
F2C Ca2 3.068(4) 4_665
F6C Ca2 2.947(4) 2_645
F6C Ca2 3.010(4) 4_665

loop_
_geom_torsion_atom_site_label_1
_geom_torsion_atom_site_label_2
_geom_torsion_atom_site_label_3
_geom_torsion_atom_site_label_4
_geom_torsion
_geom_torsion_site_symmetry_1
_geom_torsion_site_symmetry_4
Mn1 O2A C1A O1A -26.1(17) . .
Mn1 O2A C1A C2A 168.7(7) . .
Mn2 O1A C1A O2A 33(2) 3_666 .
Ca2 O1A C1A O2A 33(2) 3_666 .
Ca2 O1A C1A O2A 17(2) . .
Mn2 O1A C1A C2A -162.9(9) 3_666 .
Ca2 O1A C1A C2A -162.9(9) 3_666 .
Ca2 O1A C1A C2A -179.0(7) . .
O2A C1A C2A F3A -7.3(12) . .
O1A C1A C2A F3A -172.8(8) . .
O2A C1A C2A F2A -127.9(10) . .
O1A C1A C2A F2A 66.7(11) . .
O2A C1A C2A F1A 112.8(10) . .
O1A C1A C2A F1A -52.6(11) . .
Mn1 O2AA C1AA O1AA 21(4) . .
Mn1 O2AA C1AA C2AA 158.6(17) . .
Mn2 O1AA C1AA O2AA -59(4) 3_666 .
Ca2 O1AA C1AA O2AA -59(4) 3_666 .
Ca2 O1AA C1AA O2AA -59(3) . .
Mn2 O1AA C1AA C2AA 156.8(8) 3_666 .
Ca2 O1AA C1AA C2AA 156.8(8) 3_666 .
Ca2 O1AA C1AA C2AA 156.6(8) . .
O2AA C1AA C2AA F1AA -24(3) . .
O1AA C1AA C2AA F1AA 128.6(15) . .
O2AA C1AA C2AA F3AA -150(2) . .
O1AA C1AA C2AA F3AA 3(2) . .
O2AA C1AA C2AA F2AA 88(3) . .
O1AA C1AA C2AA F2AA -119.6(17) . .
Ca2 O1B C1B O2B 3.0(16) . .
Ca2 O1B C1B O2B 7.0(15) 3_666 .
Ca2 O1B C1B C2B -172.7(6) . .
Ca2 O1B C1B C2B -168.8(6) 3_666 .
Mn1 O2B C1B O1B 30.9(16) . .
Mn1 O2B C1B C2B -153.5(7) . .
O1B C1B C2B F3B -87.0(8) . .
O2B C1B C2B F3B 96.7(10) . .
O1B C1B C2B F2B 150.7(9) . .
O2B C1B C2B F2B -25.7(12) . .
O1B C1B C2B F1B 32.8(10) . .
O2B C1B C2B F1B -143.6(10) . .
Ca2 O1BA C1BA O2BA -17(3) . .
Mn2 O1BA C1BA O2BA -2(2) 3_666 .
Ca2 O1BA C1BA O2BA -2(2) 3_666 .
Ca2 O1BA C1BA C2BA 151.2(16) . .
Mn2 O1BA C1BA C2BA 165.4(12) 3_666 .
Ca2 O1BA C1BA C2BA 165.4(12) 3_666 .
Mn2 O1BA C1BA Ca2 14.2(6) 3_666 .
Ca2 O1BA C1BA Ca2 14.2(6) 3_666 .
Mn1 O2BA C1BA O1BA 12(2) . .
Mn1 O2BA C1BA C2BA -156.0(11) . .
Mn1 O2BA C1BA Ca2 7.4(17) . .
O1BA C1BA C2BA F3BA 52.2(17) . .
O2BA C1BA C2BA F3BA -138.3(14) . .
Ca2 C1BA C2BA F3BA 62.5(18) . .
O1BA C1BA C2BA F2BA -69.0(16) . .
O2BA C1BA C2BA F2BA 100.5(15) . .
Ca2 C1BA C2BA F2BA -58.7(17) . .
O1BA C1BA C2BA F1BA 175.1(12) . .
O2BA C1BA C2BA F1BA -15.4(18) . .
Ca2 C1BA C2BA F1BA -174.6(11) . .
Mn1 O1C C1C O2C 177.51(15) . .
Ca1 O1C C1C O2C 0.23(16) 2_645 .
Mn1 O1C C1C C2C -2.7(3) . .
Ca1 O1C C1C C2C 179.98(15) 2_645 .
Mn1 O1C C1C Ca1 177.3(2) . 2_645
Ca1 O2C C1C O1C -0.3(2) 2_645 .
Mn1 O2C C1C O1C -0.3(2) 2_645 .
Mn2 O2C C1C O1C 172.08(13) 2_645 .
Ca2 O2C C1C O1C 172.08(13) 2_645 .
Mn2 O2C C1C O1C -174.52(13) 4_665 .
Ca2 O2C C1C O1C -174.52(13) 4_665 .
Ca1 O2C C1C C2C 179.94(11) 2_645 .
Mn1 O2C C1C C2C 179.94(11) 2_645 .
Mn2 O2C C1C C2C -7.7(2) 2_645 .
Ca2 O2C C1C C2C -7.7(2) 2_645 .
Mn2 O2C C1C C2C 5.7(2) 4_665 .
Ca2 O2C C1C C2C 5.7(2) 4_665 .
Mn1 O2C C1C Ca1 0.0 2_645 2_645
Mn2 O2C C1C Ca1 172.39(19) 2_645 2_645
Ca2 O2C C1C Ca1 172.39(19) 2_645 2_645
Mn2 O2C C1C Ca1 -174.21(19) 4_665 2_645
Ca2 O2C C1C Ca1 -174.21(19) 4_665 2_645
O1C C1C C2C F4C -34.8(3) . .
O2C C1C C2C F4C 145.0(2) . .
Ca1 C1C C2C F4C 145.2(4) 2_645 .
O1C C1C C2C F5C 88.3(2) . .
O2C C1C C2C F5C -91.9(2) . .
Ca1 C1C C2C F5C -91.7(4) 2_645 .
O1C C1C C2C F2C 153.5(2) . .
O2C C1C C2C F2C -26.7(3) . .
Ca1 C1C C2C F2C -26.6(5) 2_645 .
O1C C1C C2C F3C -86.6(2) . .
O2C C1C C2C F3C 93.2(2) . .
Ca1 C1C C2C F3C 93.3(4) 2_645 .
O1C C1C C2C F1C 30.2(3) . .
O2C C1C C2C F1C -150.0(2) . .
Ca1 C1C C2C F1C -149.9(3) 2_645 .
O1C C1C C2C F6C -156.5(2) . .
O2C C1C C2C F6C 23.3(3) . .
Ca1 C1C C2C F6C 23.5(5) 2_645 .
F3C C2C F2C Ca2 -91.47(19) . 4_665
F1C C2C F2C Ca2 155.32(16) . 4_665
C1C C2C F2C Ca2 29.0(2) . 4_665
F4C C2C F6C Ca2 -151.3(2) . 2_645
F5C C2C F6C Ca2 89.9(2) . 2_645
C1C C2C F6C Ca2 -25.6(3) . 2_645
F4C C2C F6C Ca2 -158.6(2) . 4_665
F5C C2C F6C Ca2 82.6(2) . 4_665
C1C C2C F6C Ca2 -32.9(2) . 4_665
